data_1541109
loop_
_publ_author_name
'Pecharskii, V.K.'
'Bodak, O.I.'
'Bruskov, V.A.'

_publ_section_title
;
 Crystal structure of the compound La11 Ni4 Ge6 and some systematic
 aspects of structures with trigonal-prismatic coordination of atoms
;
_journal_name_full 'Soviet Physics, Crystallography (= Kristallografiya)'
_journal_page_first 184
_journal_page_last 186
_journal_volume 31
_journal_year 1986
_chemical_formula_sum 'Ge6 La11 Ni4'
_chemical_name_systematic 'La11 Ni4 Ge6'
_space_group_IT_number 12
_symmetry_space_group_name_Hall '-C 2y'
_symmetry_space_group_name_H-M 'C 1 2/m 1'
_cell_angle_alpha 90
_cell_angle_beta 106.13
_cell_angle_gamma 90
_cell_formula_units_Z 2
_cell_length_a 18.637
_cell_length_b 4.384
_cell_length_c 14.191
_cell_volume 1113.826
_citation_journal_id_ASTM SPHCA6
_cod_data_source_file Pecharskii_SPHCA6_1986_502.cif
_cod_data_source_block Ge6La11Ni4
_cod_database_code 1541109

loop_
_symmetry_equiv_pos_as_xyz
x,y,z
-x,y,-z
-x,-y,-z
x,-y,z
x+1/2,y+1/2,z
-x+1/2,y+1/2,-z
-x+1/2,-y+1/2,-z
x+1/2,-y+1/2,z

loop_
_atom_site_label
_atom_site_type_symbol
_atom_site_fract_x
_atom_site_fract_y
_atom_site_fract_z
_atom_site_occupancy
_atom_site_U_iso_or_equiv
Ni2 Ni 0.2477 0 0.5503 1 0.0
La1 La 0 0 0.5 1 0.0
Ge2 Ge 0.3713 0 0.049 1 0.0
La4 La 0.216 0 0.0999 1 0.0
Ge3 Ge 0.2614 0 0.7345 1 0.0
La6 La 0.3399 0 0.4065 1 0.0
Ni1 Ni 0.0594 0 0.9752 1 0.0
La3 La 0.0957 0 0.784 1 0.0
La2 La 0.1422 0 0.3494 1 0.0
La5 La 0.4515 0 0.8738 1 0.0
Ge1 Ge 0.4864 0 0.6512 1 0.0
